data_7231384
loop_
_publ_author_name
'Almanqur, Laila'
'Vitorica-yrezabal, Inigo'
'Whitehead, George'
'Lewis, David J.'
'O'Brien, Paul'

_publ_section_title
;
 Synthesis of nanostructured powders and thin films of iron sulfide from
 molecular precursors
;
_journal_issue 51
_journal_name_full 'RSC Advances'
_journal_page_first 29096
_journal_paper_doi 10.1039/C8RA04917C
_journal_volume 8
_journal_year 2018
_chemical_formula_moiety 'C12 H21 Fe O3 S6'
_chemical_formula_sum 'C12 H21 Fe O3 S6'
_chemical_formula_weight 461.50
_space_group_crystal_system monoclinic
_space_group_IT_number 14
_space_group_name_Hall '-P 2yn'
_space_group_name_H-M_alt 'P 1 21/n 1'
_symmetry_space_group_name_Hall '-P 2yn'
_symmetry_space_group_name_H-M 'P 1 21/n 1'
_atom_sites_solution_hydrogens geom
_atom_sites_solution_primary dual
_audit_creation_date 2017-11-28
_audit_creation_method
;
Olex2 1.2
(compiled 2017.08.10 svn.r3458 for OlexSys, GUI svn.r5381)
;
_audit_update_record
;
2018-06-04 deposited with the CCDC.
2018-08-06 downloaded from the CCDC.
;
_cell_angle_alpha 90
_cell_angle_beta 101.469(2)
_cell_angle_gamma 90
_cell_formula_units_Z 4
_cell_length_a 9.8787(2)
_cell_length_b 9.6899(2)
_cell_length_c 21.8298(5)
_cell_measurement_reflns_used 18787
_cell_measurement_temperature 150.00(10)
_cell_measurement_theta_max 30.1540
_cell_measurement_theta_min 2.2920
_cell_volume 2047.90(8)
_computing_cell_refinement 'CrysAlisPro 1.171.39.30c (Rigaku OD, 2017)'
_computing_data_collection 'CrysAlisPro 1.171.39.30c (Rigaku OD, 2017)'
_computing_data_reduction 'CrysAlisPro 1.171.39.30c (Rigaku OD, 2017)'
_computing_molecular_graphics 'Olex2 (Dolomanov et al., 2009)'
_computing_publication_material 'Olex2 (Dolomanov et al., 2009)'
_computing_structure_refinement 'ShelXL (Sheldrick, 2015)'
_computing_structure_solution 'ShelXT (Sheldrick, 2015)'
_diffrn_ambient_environment N~2~
_diffrn_ambient_temperature 150.00(10)
_diffrn_detector 'CCD plate'
_diffrn_measured_fraction_theta_full 1.000
_diffrn_measured_fraction_theta_max 0.892
_diffrn_measurement_details
;
List of Runs (angles in degrees, time in seconds):

  # Type    Start    End  Width  t~exp~   \w     \q     \k     \f   Frames
#--------------------------------------------------------------------------
  1  \w      1.00  33.00   1.00    1.00    --    5.00  49.00  -5.00   32
  2  \w    -71.00 -34.00   1.00    1.00    --   -7.70 -49.00-152.00   37
  3  \w     37.00  63.00   1.00    1.00    --    5.00  57.00 -90.00   26
  4  \w      0.00  44.00   1.00    1.00    --    5.00 -76.00 -60.00   44
  5  \w     27.00  53.00   1.00    1.00    --    5.00  57.00  60.00   26
  6  \w    -80.00 -18.00   1.00    1.00    --    5.00 -76.00 -60.00   62
  7  \w    -97.00  33.00   1.00    1.00    --   -7.70 -76.00 -30.00  130
  8  \w    -36.00  82.00   1.00    1.00    --   -7.70  57.00  60.00  118
  9  \w    -40.00  81.00   1.00    1.00    --   -7.70  38.00-180.00  121
;
_diffrn_measurement_device 'four-circle diffractometer'
_diffrn_measurement_device_type 'XtaLAB AFC11 (RINC): Kappa single'
_diffrn_measurement_method '\w scans'
_diffrn_orient_matrix_type 'CrysAlisPro convention (1999,Acta A55,543-557)'
_diffrn_orient_matrix_UB_11 -0.0536281000
_diffrn_orient_matrix_UB_12 0.0083852000
_diffrn_orient_matrix_UB_13 0.0170071000
_diffrn_orient_matrix_UB_21 -0.0435305000
_diffrn_orient_matrix_UB_22 -0.0431532000
_diffrn_orient_matrix_UB_23 -0.0216971000
_diffrn_orient_matrix_UB_31 0.0243875000
_diffrn_orient_matrix_UB_32 -0.0585400000
_diffrn_orient_matrix_UB_33 0.0184147000
_diffrn_radiation_monochromator graphite
_diffrn_radiation_probe x-ray
_diffrn_radiation_type MoK\a
_diffrn_radiation_wavelength 0.71073
_diffrn_reflns_av_R_equivalents 0.0282
_diffrn_reflns_av_unetI/netI 0.0191
_diffrn_reflns_Laue_measured_fraction_full 1.000
_diffrn_reflns_Laue_measured_fraction_max 0.892
_diffrn_reflns_limit_h_max 13
_diffrn_reflns_limit_h_min -13
_diffrn_reflns_limit_k_max 12
_diffrn_reflns_limit_k_min -13
_diffrn_reflns_limit_l_max 27
_diffrn_reflns_limit_l_min -29
_diffrn_reflns_number 36718
_diffrn_reflns_point_group_measured_fraction_full 1.000
_diffrn_reflns_point_group_measured_fraction_max 0.892
_diffrn_reflns_theta_full 26.000
_diffrn_reflns_theta_max 29.994
_diffrn_reflns_theta_min 2.130
_diffrn_source 'fine-focus sealed X-ray tube'
_diffrn_source_type 'Enhance (Mo) X-ray Source'
_exptl_absorpt_coefficient_mu 1.354
_exptl_absorpt_correction_T_max 1.00000
_exptl_absorpt_correction_T_min 0.75947
_exptl_absorpt_correction_type multi-scan
_exptl_absorpt_process_details
;
CrysAlisPro 1.171.39.30c (Rigaku Oxford Diffraction, 2017)
Empirical absorption correction using spherical harmonics,
 implemented in SCALE3 ABSPACK scaling algorithm.
;
_exptl_crystal_colour 'clear dark red'
_exptl_crystal_colour_lustre clear
_exptl_crystal_colour_modifier dark
_exptl_crystal_colour_primary red
_exptl_crystal_density_diffrn 1.497
_exptl_crystal_description plate
_exptl_crystal_F_000 956
_exptl_crystal_size_max 0.4
_exptl_crystal_size_mid 0.35
_exptl_crystal_size_min 0.2
_refine_diff_density_max 0.427
_refine_diff_density_min -0.395
_refine_diff_density_rms 0.051
_refine_ls_extinction_method none
_refine_ls_goodness_of_fit_ref 1.029
_refine_ls_hydrogen_treatment constr
_refine_ls_matrix_type full
_refine_ls_number_parameters 205
_refine_ls_number_reflns 5332
_refine_ls_number_restraints 0
_refine_ls_restrained_S_all 1.029
_refine_ls_R_factor_all 0.0288
_refine_ls_R_factor_gt 0.0231
_refine_ls_shift/su_max 0.001
_refine_ls_shift/su_mean 0.000
_refine_ls_structure_factor_coef Fsqd
_refine_ls_weighting_details 'w=1/[\s^2^(Fo^2^)+(0.0220P)^2^+0.8728P] where P=(Fo^2^+2Fc^2^)/3'
_refine_ls_weighting_scheme calc
_refine_ls_wR_factor_gt 0.0517
_refine_ls_wR_factor_ref 0.0537
_reflns_Friedel_coverage 0.000
_reflns_number_gt 4708
_reflns_number_total 5332
_reflns_threshold_expression 'I > 2\s(I)'
_cod_data_source_file c8ra04917c2.cif
_cod_data_source_block s5053r
_cod_database_code 7231384
_shelxl_version_number 2014/6
_chemical_oxdiff_formula FeS6O3C10H10
_shelx_space_group_comment
;
The symmetry employed for this shelxl refinement is uniquely defined
by the following loop, which should always be used as a source of
symmetry information in preference to the above space-group names.
They are only intended as comments.
;
_shelx_estimated_absorpt_t_max 0.773
_shelx_estimated_absorpt_t_min 0.614
_reflns_odcompleteness_completeness 99.93
_reflns_odcompleteness_iscentric 1
_reflns_odcompleteness_theta 26.32
_olex2_refinement_description
;
1. Fixed Uiso
 At 1.2 times of:
  All C(H) groups
 At 1.5 times of:
  All C(H,H,H) groups
2.a Ternary CH refined with riding coordinates:
 C19(H19), C5(H5), C12(H12)
2.b Idealised Me refined as rotating group:
 C20(H20A,H20B,H20C), C13(H13A,H13B,H13C), C15(H15A,H15B,H15C), C6(H6A,H6B,
 H6C), C8(H8A,H8B,H8C), C22(H22A,H22B,H22C)
;
_olex2_submission_special_instructions 'No special instructions were received'
_oxdiff_exptl_absorpt_empirical_details
;
Empirical correction (ABSPACK) includes:
- Absorption correction using spherical harmonics
- Frame scaling
;
_oxdiff_exptl_absorpt_empirical_full_max 1.425
_oxdiff_exptl_absorpt_empirical_full_min 0.632

loop_
_space_group_symop_operation_xyz
'x, y, z'
'-x+1/2, y+1/2, -z+1/2'
'-x, -y, -z'
'x-1/2, -y-1/2, z-1/2'

loop_
_atom_site_label
_atom_site_type_symbol
_atom_site_fract_x
_atom_site_fract_y
_atom_site_fract_z
_atom_site_U_iso_or_equiv
_atom_site_adp_type
_atom_site_occupancy
_atom_site_site_symmetry_order
_atom_site_calc_flag
_atom_site_refinement_flags_posn
Fe1 Fe 0.76946(2) 0.63698(2) 0.67159(2) 0.02103(5) Uani 1 1 d .
S7 S 0.58474(3) 0.57737(4) 0.71537(2) 0.02424(7) Uani 1 1 d .
S14 S 0.69662(3) 0.86044(3) 0.64801(2) 0.02610(8) Uani 1 1 d .
S21 S 0.90432(3) 0.69856(3) 0.76513(2) 0.02505(7) Uani 1 1 d .
S2 S 0.61677(3) 0.53119(4) 0.59090(2) 0.02738(8) Uani 1 1 d .
S16 S 0.90500(4) 0.44578(4) 0.69982(2) 0.02729(8) Uani 1 1 d .
S9 S 0.91166(3) 0.71547(4) 0.60762(2) 0.02738(8) Uani 1 1 d .
O18 O 1.08584(9) 0.50844(11) 0.80559(4) 0.0286(2) Uani 1 1 d .
O11 O 0.86272(11) 0.97308(10) 0.57775(5) 0.0321(2) Uani 1 1 d .
O4 O 0.38884(10) 0.46333(12) 0.63421(4) 0.0335(2) Uani 1 1 d .
C10 C 0.82448(13) 0.86627(14) 0.60724(6) 0.0246(3) Uani 1 1 d .
C3 C 0.51353(13) 0.51524(14) 0.64385(6) 0.0231(3) Uani 1 1 d .
C17 C 0.97975(13) 0.54258(14) 0.76210(6) 0.0235(3) Uani 1 1 d .
C19 C 1.16269(15) 0.38055(16) 0.79914(7) 0.0333(3) Uani 1 1 d .
H19 H 1.1013 0.3129 0.7743 0.040 Uiso 1 1 calc R
C5 C 0.32417(15) 0.40675(17) 0.57237(6) 0.0327(3) Uani 1 1 d .
H5 H 0.3798 0.4299 0.5413 0.039 Uiso 1 1 calc R
C12 C 0.79563(17) 1.10811(15) 0.58076(7) 0.0352(3) Uani 1 1 d .
H12 H 0.7784 1.1230 0.6229 0.042 Uiso 1 1 calc R
C20 C 1.21165(17) 0.3273(2) 0.86409(8) 0.0434(4) Uani 1 1 d .
H20A H 1.2729 0.3934 0.8879 0.065 Uiso 1 1 calc GR
H20B H 1.2597 0.2416 0.8625 0.065 Uiso 1 1 calc GR
H20C H 1.1338 0.3126 0.8835 0.065 Uiso 1 1 calc GR
C13 C 0.8996(2) 1.21170(19) 0.56736(10) 0.0535(5) Uani 1 1 d .
H13A H 0.9835 1.2030 0.5981 0.080 Uiso 1 1 calc GR
H13B H 0.8631 1.3032 0.5690 0.080 Uiso 1 1 calc GR
H13C H 0.9185 1.1949 0.5265 0.080 Uiso 1 1 calc GR
C15 C 0.6613(2) 1.1112(2) 0.53423(10) 0.0536(5) Uani 1 1 d .
H15A H 0.6780 1.0911 0.4933 0.080 Uiso 1 1 calc GR
H15B H 0.6205 1.2011 0.5342 0.080 Uiso 1 1 calc GR
H15C H 0.5997 1.0434 0.5455 0.080 Uiso 1 1 calc GR
C6 C 0.1845(2) 0.47367(19) 0.55558(9) 0.0558(5) Uani 1 1 d .
H6A H 0.1342 0.4573 0.5883 0.084 Uiso 1 1 calc GR
H6B H 0.1345 0.4353 0.5171 0.084 Uiso 1 1 calc GR
H6C H 0.1955 0.5712 0.5506 0.084 Uiso 1 1 calc GR
C8 C 0.3160(2) 0.25382(19) 0.57933(9) 0.0567(5) Uani 1 1 d .
H8A H 0.4074 0.2168 0.5922 0.085 Uiso 1 1 calc GR
H8B H 0.2730 0.2138 0.5400 0.085 Uiso 1 1 calc GR
H8C H 0.2623 0.2325 0.6103 0.085 Uiso 1 1 calc GR
C22 C 1.2780(2) 0.4178(3) 0.76632(11) 0.0675(7) Uani 1 1 d .
H22A H 1.2399 0.4565 0.7261 0.101 Uiso 1 1 calc GR
H22B H 1.3300 0.3364 0.7611 0.101 Uiso 1 1 calc GR
H22C H 1.3376 0.4842 0.7908 0.101 Uiso 1 1 calc GR

loop_
_atom_site_aniso_label
_atom_site_aniso_U_11
_atom_site_aniso_U_22
_atom_site_aniso_U_33
_atom_site_aniso_U_23
_atom_site_aniso_U_13
_atom_site_aniso_U_12
Fe1 0.01916(9) 0.02307(10) 0.02076(10) -0.00065(7) 0.00376(7) -0.00077(7)
S7 0.02305(15) 0.03144(17) 0.01816(15) -0.00104(12) 0.00393(11) -0.00542(13)
S14 0.02492(16) 0.02593(17) 0.02997(17) 0.00304(13) 0.01152(13) 0.00187(13)
S21 0.02434(15) 0.02326(16) 0.02577(16) -0.00323(12) 0.00068(12) -0.00021(12)
S2 0.02507(16) 0.03771(19) 0.02013(16) -0.00359(13) 0.00634(12) -0.00676(14)
S16 0.02968(17) 0.02478(16) 0.02597(17) -0.00328(13) 0.00201(13) 0.00337(13)
S9 0.02315(15) 0.03020(18) 0.03118(18) -0.00070(14) 0.01123(13) 0.00023(13)
O18 0.0224(5) 0.0332(5) 0.0285(5) 0.0007(4) 0.0010(4) 0.0036(4)
O11 0.0363(5) 0.0284(5) 0.0352(6) 0.0036(4) 0.0158(4) -0.0044(4)
O4 0.0263(5) 0.0543(7) 0.0197(5) -0.0036(4) 0.0040(4) -0.0167(5)
C10 0.0231(6) 0.0279(7) 0.0231(6) -0.0012(5) 0.0053(5) -0.0042(5)
C3 0.0230(6) 0.0255(6) 0.0206(6) 0.0024(5) 0.0037(5) -0.0028(5)
C17 0.0208(6) 0.0264(6) 0.0239(6) 0.0020(5) 0.0057(5) -0.0009(5)
C19 0.0289(7) 0.0364(8) 0.0357(8) 0.0074(6) 0.0092(6) 0.0110(6)
C5 0.0297(7) 0.0470(9) 0.0198(6) -0.0044(6) 0.0008(5) -0.0128(7)
C12 0.0488(9) 0.0253(7) 0.0344(8) 0.0003(6) 0.0155(7) -0.0031(7)
C20 0.0332(8) 0.0530(10) 0.0426(9) 0.0172(8) 0.0040(7) 0.0082(7)
C13 0.0723(13) 0.0346(9) 0.0589(12) 0.0018(8) 0.0258(10) -0.0156(9)
C15 0.0582(12) 0.0460(10) 0.0539(11) 0.0145(9) 0.0046(9) 0.0060(9)
C6 0.0649(12) 0.0407(10) 0.0463(10) -0.0128(8) -0.0260(9) 0.0123(9)
C8 0.0698(13) 0.0432(10) 0.0464(10) -0.0108(8) -0.0141(9) 0.0136(9)
C22 0.0492(11) 0.0947(17) 0.0697(14) 0.0347(13) 0.0385(11) 0.0296(12)

loop_
_atom_type_symbol
_atom_type_description
_atom_type_scat_dispersion_real
_atom_type_scat_dispersion_imag
_atom_type_scat_source
C C 0.0033 0.0016 'International Tables Vol C Tables 4.2.6.8 and 6.1.1.4'
H H 0.0000 0.0000 'International Tables Vol C Tables 4.2.6.8 and 6.1.1.4'
Fe Fe 0.3463 0.8444 'International Tables Vol C Tables 4.2.6.8 and 6.1.1.4'
O O 0.0106 0.0060 'International Tables Vol C Tables 4.2.6.8 and 6.1.1.4'
S S 0.1246 0.1234 'International Tables Vol C Tables 4.2.6.8 and 6.1.1.4'

loop_
_geom_angle_atom_site_label_1
_geom_angle_atom_site_label_2
_geom_angle_atom_site_label_3
_geom_angle
S7 Fe1 S14 95.195(14)
S7 Fe1 S2 75.765(13)
S7 Fe1 S16 98.888(15)
S7 Fe1 S9 165.630(15)
S14 Fe1 S2 96.812(14)
S21 Fe1 S7 93.673(13)
S21 Fe1 S14 93.143(14)
S21 Fe1 S2 166.059(15)
S21 Fe1 S16 76.443(13)
S21 Fe1 S9 97.953(14)
S16 Fe1 S14 162.936(15)
S16 Fe1 S2 95.955(15)
S16 Fe1 S9 92.051(14)
S9 Fe1 S14 75.827(13)
S9 Fe1 S2 93.940(14)
C3 S7 Fe1 85.66(5)
C10 S14 Fe1 85.18(5)
C17 S21 Fe1 85.12(5)
C3 S2 Fe1 84.89(5)
C17 S16 Fe1 84.64(5)
C10 S9 Fe1 85.23(5)
C17 O18 C19 119.76(11)
C10 O11 C12 120.12(11)
C3 O4 C5 120.75(11)
S14 C10 S9 113.71(8)
O11 C10 S14 127.18(11)
O11 C10 S9 119.09(10)
S7 C3 S2 113.66(7)
O4 C3 S7 119.41(10)
O4 C3 S2 126.92(10)
S21 C17 S16 113.61(7)
O18 C17 S21 119.52(10)
O18 C17 S16 126.87(10)
O18 C19 H19 109.9
O18 C19 C20 105.97(13)
O18 C19 C22 107.26(14)
C20 C19 H19 109.9
C20 C19 C22 113.65(14)
C22 C19 H19 109.9
O4 C5 H5 110.3
O4 C5 C6 105.77(13)
O4 C5 C8 107.29(13)
C6 C5 H5 110.3
C8 C5 H5 110.3
C8 C5 C6 112.79(15)
O11 C12 H12 109.7
O11 C12 C13 104.65(13)
O11 C12 C15 109.39(14)
C13 C12 H12 109.7
C15 C12 H12 109.7
C15 C12 C13 113.57(15)
C19 C20 H20A 109.5
C19 C20 H20B 109.5
C19 C20 H20C 109.5
H20A C20 H20B 109.5
H20A C20 H20C 109.5
H20B C20 H20C 109.5
C12 C13 H13A 109.5
C12 C13 H13B 109.5
C12 C13 H13C 109.5
H13A C13 H13B 109.5
H13A C13 H13C 109.5
H13B C13 H13C 109.5
C12 C15 H15A 109.5
C12 C15 H15B 109.5
C12 C15 H15C 109.5
H15A C15 H15B 109.5
H15A C15 H15C 109.5
H15B C15 H15C 109.5
C5 C6 H6A 109.5
C5 C6 H6B 109.5
C5 C6 H6C 109.5
H6A C6 H6B 109.5
H6A C6 H6C 109.5
H6B C6 H6C 109.5
C5 C8 H8A 109.5
C5 C8 H8B 109.5
C5 C8 H8C 109.5
H8A C8 H8B 109.5
H8A C8 H8C 109.5
H8B C8 H8C 109.5
C19 C22 H22A 109.5
C19 C22 H22B 109.5
C19 C22 H22C 109.5
H22A C22 H22B 109.5
H22A C22 H22C 109.5
H22B C22 H22C 109.5

loop_
_geom_bond_atom_site_label_1
_geom_bond_atom_site_label_2
_geom_bond_distance
Fe1 S7 2.2958(4)
Fe1 S14 2.3074(4)
Fe1 S21 2.2846(4)
Fe1 S2 2.3177(4)
Fe1 S16 2.2972(4)
Fe1 S9 2.2981(4)
S7 C3 1.6907(13)
S14 C10 1.6846(13)
S21 C17 1.6922(14)
S2 C3 1.6937(13)
S16 C17 1.6954(14)
S9 C10 1.6954(14)
O18 C17 1.3090(16)
O18 C19 1.4745(17)
O11 C10 1.3135(16)
O11 C12 1.4740(18)
O4 C3 1.3082(16)
O4 C5 1.4791(16)
C19 H19 0.9800
C19 C20 1.496(2)
C19 C22 1.505(2)
C5 H5 0.9800
C5 C6 1.503(2)
C5 C8 1.493(2)
C12 H12 0.9800
C12 C13 1.506(2)
C12 C15 1.502(3)
C20 H20A 0.9600
C20 H20B 0.9600
C20 H20C 0.9600
C13 H13A 0.9600
C13 H13B 0.9600
C13 H13C 0.9600
C15 H15A 0.9600
C15 H15B 0.9600
C15 H15C 0.9600
C6 H6A 0.9600
C6 H6B 0.9600
C6 H6C 0.9600
C8 H8A 0.9600
C8 H8B 0.9600
C8 H8C 0.9600
C22 H22A 0.9600
C22 H22B 0.9600
C22 H22C 0.9600

loop_
_geom_torsion_atom_site_label_1
_geom_torsion_atom_site_label_2
_geom_torsion_atom_site_label_3
_geom_torsion_atom_site_label_4
_geom_torsion
Fe1 S7 C3 S2 1.52(7)
Fe1 S7 C3 O4 -177.52(11)
Fe1 S14 C10 S9 2.13(7)
Fe1 S14 C10 O11 -176.32(13)
Fe1 S21 C17 S16 -3.92(6)
Fe1 S21 C17 O18 175.81(10)
Fe1 S2 C3 S7 -1.50(7)
Fe1 S2 C3 O4 177.45(13)
Fe1 S16 C17 S21 3.90(6)
Fe1 S16 C17 O18 -175.80(12)
Fe1 S9 C10 S14 -2.13(7)
Fe1 S9 C10 O11 176.45(11)
C10 O11 C12 C13 156.48(14)
C10 O11 C12 C15 -81.50(17)
C3 O4 C5 C6 -129.32(15)
C3 O4 C5 C8 110.06(16)
C17 O18 C19 C20 -146.92(13)
C17 O18 C19 C22 91.34(17)
C19 O18 C17 S21 -172.43(10)
C19 O18 C17 S16 7.26(18)
C5 O4 C3 S7 -179.33(11)
C5 O4 C3 S2 1.8(2)
C12 O11 C10 S14 3.06(19)
C12 O11 C10 S9 -175.31(10)
